data_4300038
loop_
_publ_author_name
'Piotr Sobota'
'J\'ozef Utko'
'Katarzyna Sztajnowska'
'Jolanta Ejfler'
'Lucjan B. Jerzykiewicz'

_publ_section_title
;
Polynuclear Magnesium and Magnesium-Titanium Species. Syntheses and
Crystal Structures of
[Mg4(\m3,\h2-ddbfo)2(\m,\h2-ddbfo)2(\m,\h1-ddbfo)2(\h1-ddbfo)2],
[Mg4(\m3-OMe)2(\m,\h2-ddbfo)2(\m,\h1-ddbfo)2(\h1-ddbfo)2(CH3OH)5], and
[Mg4(\m3,\h2-thffo)2(\m,\h2-thffo)2(\m,\h1-thffo)2{\m-OTi(DIPP)3}2]
Aggregates
;
_journal_name_full 'Inorganic Chemistry'
_journal_page_first 235
_journal_page_last 239
_journal_paper_doi 10.1021/ic990542l
_journal_volume 39
_journal_year 2000
_chemical_formula_sum 'C72 H104 Mg4 O21'
_chemical_formula_weight 1402.79
_space_group_IT_number 14
_symmetry_cell_setting monoclinic
_symmetry_space_group_name_Hall '-P 2yn'
_symmetry_space_group_name_H-M 'P 1 21/n 1'
_atom_sites_solution_hydrogens geom
_atom_sites_solution_primary direct
_atom_sites_solution_secondary difmap
_audit_creation_method SHELXL-97
_cell_angle_alpha 90.00
_cell_angle_beta 104.26(3)
_cell_angle_gamma 90.00
_cell_formula_units_Z 4
_cell_length_a 13.323(3)
_cell_length_b 20.768(4)
_cell_length_c 27.584(6)
_cell_measurement_reflns_used 3570
_cell_measurement_temperature 100.0(4)
_cell_measurement_theta_max 25
_cell_measurement_theta_min 2
_cell_volume 7397(3)
_computing_cell_refinement 'Kuma KM4 CCD, 1998'
_computing_data_collection 'Kuma KM4 CCD, 1998'
_computing_data_reduction 'Kuma KM4 CCD, 1998'
_computing_structure_refinement 'SHELXL-97 (Sheldrick, 1997)'
_computing_structure_solution 'SHELXS-97 (Sheldrick, 1990)'
_diffrn_ambient_temperature 100.0(4)
_diffrn_measured_fraction_theta_full 0.702
_diffrn_measured_fraction_theta_max 0.702
_diffrn_measurement_device_type 'Kuma KM4 CDD diffractometer'
_diffrn_measurement_method 'Area-detector \w-scan'
_diffrn_radiation_monochromator graphite
_diffrn_radiation_source 'fine-focus sealed tube'
_diffrn_radiation_type MoK\a
_diffrn_radiation_wavelength 0.71073
_diffrn_reflns_av_R_equivalents 0.0333
_diffrn_reflns_av_sigmaI/netI 0.0253
_diffrn_reflns_limit_h_max 15
_diffrn_reflns_limit_h_min -15
_diffrn_reflns_limit_k_max 24
_diffrn_reflns_limit_k_min -23
_diffrn_reflns_limit_l_max 31
_diffrn_reflns_limit_l_min -32
_diffrn_reflns_number 27208
_diffrn_reflns_theta_full 25.00
_diffrn_reflns_theta_max 25.00
_diffrn_reflns_theta_min 2.73
_exptl_absorpt_coefficient_mu 0.121
_exptl_absorpt_correction_type none
_exptl_crystal_colour colorless
_exptl_crystal_density_diffrn 1.260
_exptl_crystal_density_method 'not measured'
_exptl_crystal_description block
_exptl_crystal_F_000 3008
_exptl_crystal_size_max 0.5
_exptl_crystal_size_mid 0.3
_exptl_crystal_size_min 0.3
_refine_diff_density_max 0.464
_refine_diff_density_min -0.599
_refine_diff_density_rms 0.064
_refine_ls_extinction_coef 0.0004(2)
_refine_ls_extinction_expression Fc^*^=kFc[1+0.001xFc^2^\l^3^/sin(2\q)]^-1/4^
_refine_ls_extinction_method SHELXL
_refine_ls_goodness_of_fit_ref 1.089
_refine_ls_hydrogen_treatment mixed
_refine_ls_matrix_type full
_refine_ls_number_parameters 919
_refine_ls_number_reflns 9424
_refine_ls_number_restraints 0
_refine_ls_restrained_S_all 1.089
_refine_ls_R_factor_all 0.0630
_refine_ls_R_factor_gt 0.0629
_refine_ls_shift/su_max 0.102
_refine_ls_shift/su_mean 0.006
_refine_ls_structure_factor_coef Fsqd
_refine_ls_weighting_details 'w=1/[\s^2^(Fo^2^)+(0.0770P)^2^+12.3176P] where P=(Fo^2^+2Fc^2^)/3'
_refine_ls_weighting_scheme calc
_refine_ls_wR_factor_gt 0.1571
_refine_ls_wR_factor_ref 0.1571
_reflns_number_gt 9419
_reflns_number_total 9424
_reflns_threshold_expression >2sigma(I)
_cod_depositor_comments
;
The following automatic conversions were performed:

'_refine_ls_weighting_scheme' value 'calc
w=1/[\s^2^(Fo^2^)+(0.0770P)^2^+12.3176P] where P=(Fo^2^+2Fc^2^)/3'
was changed to 'calc'. New tag '_refine_ls_weighting_details' was
created. The value of the new tag was set to
'w=1/[\s^2^(Fo^2^)+(0.0770P)^2^+12.3176P] where P=(Fo^2^+2Fc^2^)/3'.

Automatic conversion script
Id: cif_fix_values 3143 2015-03-26 13:38:13Z robertas 
;
_cod_database_code 4300038

loop_
_symmetry_equiv_pos_as_xyz
'x, y, z'
'-x+1/2, y+1/2, -z+1/2'
'-x, -y, -z'
'x-1/2, -y-1/2, z-1/2'

loop_
_atom_site_label
_atom_site_type_symbol
_atom_site_fract_x
_atom_site_fract_y
_atom_site_fract_z
_atom_site_U_iso_or_equiv
_atom_site_adp_type
_atom_site_occupancy
_atom_site_calc_flag
_atom_site_refinement_flags
_atom_site_disorder_assembly
_atom_site_disorder_group
Mg1 Mg -0.03680(8) 0.89249(5) 0.84526(4) 0.0259(2) Uani 1 d . . .
Mg2 Mg 0.22664(8) 0.69709(5) 0.89646(4) 0.0266(3) Uani 1 d . . .
Mg3 Mg 0.04264(8) 0.76128(5) 0.81951(4) 0.0251(2) Uani 1 d . . .
Mg4 Mg 0.13195(8) 0.82264(5) 0.92444(4) 0.0249(2) Uani 1 d . . .
O10 O -0.01297(17) 0.99015(10) 0.82409(9) 0.0310(5) Uani 1 d . . .
O11 O 0.10217(16) 0.91133(10) 0.89208(8) 0.0257(5) Uani 1 d . . .
O20 O -0.15478(19) 0.82511(12) 0.70037(8) 0.0354(6) Uani 1 d . . .
O21 O 0.00160(17) 0.85112(10) 0.78785(8) 0.0274(5) Uani 1 d . . .
O30 O -0.31603(18) 0.91574(12) 0.91328(9) 0.0357(6) Uani 1 d . . .
O31 O -0.17189(18) 0.91385(11) 0.85370(9) 0.0359(6) Uani 1 d . . .
O40 O 0.23217(18) 0.61126(11) 0.94209(9) 0.0357(6) Uani 1 d . . .
O41 O 0.15076(17) 0.73061(10) 0.94905(8) 0.0286(5) Uani 1 d . . .
O50 O 0.52835(17) 0.68447(11) 0.90165(9) 0.0332(5) Uani 1 d . . .
O51 O 0.36262(17) 0.73279(11) 0.93850(9) 0.0325(5) Uani 1 d . . .
O60 O 0.0566(2) 0.59710(12) 0.75703(10) 0.0450(7) Uani 1 d . . .
O61 O 0.08835(17) 0.67082(10) 0.84674(8) 0.0280(5) Uani 1 d . . .
O1 O -0.0835(2) 0.94526(15) 0.95279(12) 0.0516(8) Uani 1 d . . .
O2 O 0.3224(2) 0.66022(13) 0.85407(10) 0.0398(6) Uani 1 d . . .
O3 O -0.01148(16) 0.80392(10) 0.87612(8) 0.0245(5) Uani 1 d . . .
O4 O 0.18425(16) 0.78449(10) 0.86451(8) 0.0244(5) Uani 1 d . . .
O5 O 0.28556(19) 0.83936(12) 0.96123(9) 0.0341(6) Uani 1 d . . .
O6 O 0.0705(2) 0.86027(13) 0.98097(9) 0.0384(6) Uani 1 d . . .
O7 O -0.10673(19) 0.73522(12) 0.77748(10) 0.0372(6) Uani 1 d . . .
O8 O 0.0919(2) 0.72922(14) 0.75547(10) 0.0468(7) Uani 1 d . . .
C11 C -0.0650(3) 1.04937(16) 0.80025(13) 0.0352(8) Uani 1 d . . .
C12 C 0.0263(3) 1.09306(19) 0.79564(16) 0.0491(10) Uani 1 d . . .
H12A H 0.0406 1.0890 0.7622 0.059 Uiso 1 calc R . .
H12B H 0.0121 1.1388 0.8017 0.059 Uiso 1 calc R . .
C13 C 0.1153(3) 1.06748(17) 0.83604(15) 0.0387(9) Uani 1 d . . .
C14 C 0.2132(3) 1.08948(19) 0.85933(17) 0.0518(11) Uani 1 d . . .
H14 H 0.2366 1.1306 0.8517 0.062 Uiso 1 calc . . .
C15 C 0.2758(3) 1.04968(19) 0.89411(16) 0.0476(10) Uani 1 d . . .
H15 H 0.3434 1.0641 0.9103 0.057 Uiso 1 calc . . .
C16 C 0.2440(3) 0.98900(16) 0.90660(13) 0.0331(8) Uani 1 d . . .
H16 H 0.2900 0.9630 0.9305 0.040 Uiso 1 calc . . .
C17 C 0.1447(2) 0.96678(15) 0.88394(12) 0.0263(7) Uani 1 d . . .
C18 C 0.0857(3) 1.00810(16) 0.84909(13) 0.0296(7) Uani 1 d . . .
C111 C -0.1356(3) 1.0295(2) 0.75138(15) 0.0460(10) Uani 1 d . . .
H11A H -0.0946 1.0110 0.7298 0.055 Uiso 1 calc R . .
H11B H -0.1735 1.0672 0.7349 0.055 Uiso 1 calc R . .
H11C H -0.1849 0.9973 0.7574 0.055 Uiso 1 calc R . .
C112 C -0.1229(3) 1.0764(2) 0.83630(16) 0.0506(11) Uani 1 d . . .
H11D H -0.1727 1.0445 0.8422 0.061 Uiso 1 calc R . .
H11E H -0.1598 1.1155 0.8221 0.061 Uiso 1 calc R . .
H11F H -0.0737 1.0869 0.8680 0.061 Uiso 1 calc R . .
C21 C -0.2088(3) 0.8143(2) 0.64757(13) 0.0441(9) Uani 1 d . . .
C22 C -0.1715(4) 0.8688(2) 0.61897(15) 0.0532(11) Uani 1 d . . .
H22A H -0.1586 0.8529 0.5872 0.064 Uiso 1 calc R . .
H22B H -0.2227 0.9042 0.6116 0.064 Uiso 1 calc R . .
C23 C -0.0725(3) 0.89041(17) 0.65452(13) 0.0390(9) Uani 1 d . . .
C24 C 0.0077(4) 0.92913(18) 0.64911(15) 0.0449(10) Uani 1 d . . .
H24 H 0.0093 0.9461 0.6173 0.054 Uiso 1 calc . . .
C25 C 0.0859(3) 0.94281(18) 0.69096(15) 0.0429(9) Uani 1 d . . .
H25 H 0.1419 0.9695 0.6879 0.052 Uiso 1 calc . . .
C26 C 0.0839(3) 0.91803(16) 0.73755(14) 0.0358(8) Uani 1 d . . .
H26 H 0.1375 0.9294 0.7659 0.043 Uiso 1 calc . . .
C27 C 0.0055(3) 0.87704(15) 0.74364(13) 0.0304(8) Uani 1 d . . .
C28 C -0.0712(3) 0.86462(16) 0.70064(13) 0.0320(8) Uani 1 d . . .
C211 C -0.1716(4) 0.7496(2) 0.63294(18) 0.0661(14) Uani 1 d . . .
H21A H -0.0967 0.7512 0.6364 0.079 Uiso 1 calc R . .
H21B H -0.2068 0.7398 0.5981 0.079 Uiso 1 calc R . .
H21C H -0.1874 0.7159 0.6549 0.079 Uiso 1 calc R . .
C212 C -0.3218(4) 0.8120(3) 0.64551(18) 0.0713(15) Uani 1 d . . .
H21D H -0.3350 0.7779 0.6677 0.086 Uiso 1 calc R . .
H21E H -0.3609 0.8030 0.6112 0.086 Uiso 1 calc R . .
H21F H -0.3438 0.8535 0.6563 0.086 Uiso 1 calc R . .
C31 C -0.3976(3) 0.89476(17) 0.93740(14) 0.0355(8) Uani 1 d . . .
C32 C -0.4856(3) 0.86910(19) 0.89429(14) 0.0394(9) Uani 1 d . . .
H32A H -0.5139 0.8281 0.9036 0.047 Uiso 1 calc R . .
H32B H -0.5424 0.9009 0.8846 0.047 Uiso 1 calc R . .
C33 C -0.4317(3) 0.85924(17) 0.85297(13) 0.0328(8) Uani 1 d . . .
C34 C -0.4632(3) 0.82843(18) 0.80685(15) 0.0386(9) Uani 1 d . . .
H34 H -0.5294 0.8087 0.7966 0.046 Uiso 1 calc . . .
C35 C -0.3949(3) 0.82760(19) 0.77674(14) 0.0422(9) Uani 1 d . . .
H35 H -0.4146 0.8071 0.7450 0.051 Uiso 1 calc . . .
C36 C -0.2975(3) 0.85623(18) 0.79167(14) 0.0377(8) Uani 1 d . . .
H36 H -0.2525 0.8548 0.7698 0.045 Uiso 1 calc . . .
C37 C -0.2643(3) 0.88684(16) 0.83783(13) 0.0321(8) Uani 1 d . . .
C38 C -0.3355(3) 0.88709(16) 0.86699(13) 0.0299(7) Uani 1 d . . .
C311 C -0.4273(3) 0.95255(19) 0.96324(15) 0.0441(9) Uani 1 d . . .
H31A H -0.3673 0.9674 0.9890 0.053 Uiso 1 calc R . .
H31B H -0.4835 0.9411 0.9788 0.053 Uiso 1 calc R . .
H31C H -0.4506 0.9870 0.9388 0.053 Uiso 1 calc R . .
C312 C -0.3516(3) 0.84147(19) 0.97365(16) 0.0478(10) Uani 1 d . . .
H31D H -0.3294 0.8060 0.9553 0.057 Uiso 1 calc R . .
H31E H -0.4038 0.8258 0.9904 0.057 Uiso 1 calc R . .
H31F H -0.2918 0.8581 0.9987 0.057 Uiso 1 calc R . .
C41 C 0.2664(3) 0.54293(16) 0.94897(15) 0.0399(9) Uani 1 d . . .
C42 C 0.1916(4) 0.5117(2) 0.9761(2) 0.0612(13) Uani 1 d . . .
H42A H 0.1409 0.4840 0.9530 0.073 Uiso 1 calc R . .
H42B H 0.2297 0.4853 1.0046 0.073 Uiso 1 calc R . .
C43 C 0.1382(3) 0.56757(17) 0.99400(15) 0.0399(9) Uani 1 d . . .
C44 C 0.0658(3) 0.57191(19) 1.02226(15) 0.0458(10) Uani 1 d . . .
H44 H 0.0467 0.5351 1.0384 0.055 Uiso 1 calc . . .
C45 C 0.0221(3) 0.6316(2) 1.02627(14) 0.0435(9) Uani 1 d . . .
H45 H -0.0279 0.6356 1.0454 0.052 Uiso 1 calc . . .
C46 C 0.0495(3) 0.68599(18) 1.00291(13) 0.0368(8) Uani 1 d . . .
H46 H 0.0176 0.7261 1.0065 0.044 Uiso 1 calc . . .
C47 C 0.1220(3) 0.68310(15) 0.97460(12) 0.0284(7) Uani 1 d . . .
C48 C 0.1652(3) 0.62205(16) 0.97234(13) 0.0313(8) Uani 1 d . . .
C411 C 0.3746(3) 0.54343(19) 0.98129(19) 0.0577(12) Uani 1 d . . .
H41A H 0.4196 0.5675 0.9645 0.069 Uiso 1 calc R . .
H41B H 0.3999 0.4991 0.9872 0.069 Uiso 1 calc R . .
H41C H 0.3753 0.5641 1.0133 0.069 Uiso 1 calc R . .
C412 C 0.2610(5) 0.5156(2) 0.89844(19) 0.0761(16) Uani 1 d . . .
H41D H 0.1888 0.5146 0.8790 0.091 Uiso 1 calc R . .
H41E H 0.2889 0.4717 0.9019 0.091 Uiso 1 calc R . .
H41F H 0.3019 0.5424 0.8812 0.091 Uiso 1 calc R . .
C51 C 0.6214(3) 0.64788(17) 0.89751(15) 0.0381(9) Uani 1 d . . .
C52 C 0.6955(3) 0.65453(19) 0.94931(16) 0.0445(10) Uani 1 d . . .
H52A H 0.7352 0.6143 0.9593 0.053 Uiso 1 calc R . .
H52B H 0.7446 0.6906 0.9502 0.053 Uiso 1 calc R . .
C53 C 0.6239(3) 0.66782(18) 0.98239(15) 0.0406(9) Uani 1 d . . .
C54 C 0.6374(3) 0.6679(2) 1.03393(16) 0.0530(11) Uani 1 d . . .
H54 H 0.7007 0.6542 1.0557 0.064 Uiso 1 calc . . .
C55 C 0.5558(4) 0.6883(2) 1.05250(15) 0.0521(11) Uani 1 d . . .
H55 H 0.5627 0.6878 1.0876 0.062 Uiso 1 calc . . .
C56 C 0.4642(3) 0.70960(18) 1.02129(14) 0.0407(9) Uani 1 d . . .
H56 H 0.4103 0.7241 1.0357 0.049 Uiso 1 calc . . .
C57 C 0.4481(3) 0.71048(16) 0.96941(13) 0.0327(8) Uani 1 d . . .
C58 C 0.5311(3) 0.68746(15) 0.95208(13) 0.0307(8) Uani 1 d . . .
C511 C 0.6598(3) 0.6777(2) 0.85610(18) 0.0541(11) Uani 1 d . . .
H51A H 0.6068 0.6735 0.8246 0.065 Uiso 1 calc R . .
H51B H 0.7232 0.6558 0.8532 0.065 Uiso 1 calc R . .
H51C H 0.6745 0.7234 0.8634 0.065 Uiso 1 calc R . .
C512 C 0.5880(3) 0.57831(18) 0.88655(18) 0.0503(11) Uani 1 d . . .
H51D H 0.5595 0.5616 0.9136 0.060 Uiso 1 calc R . .
H51E H 0.6480 0.5523 0.8841 0.060 Uiso 1 calc R . .
H51F H 0.5350 0.5761 0.8549 0.060 Uiso 1 calc R . .
C61 C 0.0331(4) 0.5436(2) 0.72016(16) 0.0537(11) Uani 1 d . . .
C62 C -0.0539(4) 0.5051(2) 0.73435(19) 0.0624(13) Uani 1 d . . .
H62A H -0.1219 0.5148 0.7113 0.075 Uiso 1 calc R . .
H62B H -0.0408 0.4582 0.7337 0.075 Uiso 1 calc R . .
C63 C -0.0503(3) 0.52773(18) 0.78678(16) 0.0444(10) Uani 1 d . . .
C64 C -0.1025(3) 0.50783(18) 0.82101(17) 0.0498(11) Uani 1 d . . .
H64 H -0.1471 0.4715 0.8147 0.060 Uiso 1 calc . . .
C65 C -0.0884(3) 0.54208(19) 0.86481(16) 0.0482(11) Uani 1 d . . .
H65 H -0.1230 0.5286 0.8894 0.058 Uiso 1 calc . . .
C66 C -0.0250(3) 0.59579(17) 0.87391(14) 0.0385(9) Uani 1 d . . .
H66 H -0.0182 0.6186 0.9044 0.046 Uiso 1 calc . . .
C67 C 0.0294(3) 0.61750(15) 0.83969(13) 0.0322(8) Uani 1 d . . .
C68 C 0.0138(3) 0.58111(17) 0.79619(14) 0.0359(8) Uani 1 d . . .
C611 C 0.1309(4) 0.5046(2) 0.7266(2) 0.0659(14) Uani 1 d . . .
H61A H 0.1855 0.5316 0.7191 0.079 Uiso 1 calc R . .
H61B H 0.1179 0.4677 0.7038 0.079 Uiso 1 calc R . .
H61C H 0.1528 0.4892 0.7612 0.079 Uiso 1 calc R . .
C612 C 0.0013(4) 0.5745(2) 0.66952(17) 0.0693(14) Uani 1 d . . .
H61D H -0.0606 0.6009 0.6675 0.083 Uiso 1 calc R . .
H61E H -0.0140 0.5411 0.6437 0.083 Uiso 1 calc R . .
H61F H 0.0577 0.6019 0.6643 0.083 Uiso 1 calc R . .
C1 C -0.1274(3) 0.9661(2) 0.99185(17) 0.0533(11) Uani 1 d . . .
H1A H -0.0730 0.9839 1.0191 0.064 Uiso 1 calc R . .
H1B H -0.1601 0.9294 1.0043 0.064 Uiso 1 calc R . .
H1C H -0.1796 0.9992 0.9792 0.064 Uiso 1 calc R . .
C2 C 0.3124(3) 0.6362(2) 0.80529(15) 0.0486(10) Uani 1 d . . .
H2A H 0.2406 0.6229 0.7912 0.058 Uiso 1 calc R . .
H2B H 0.3585 0.5991 0.8065 0.058 Uiso 1 calc R . .
H2C H 0.3312 0.6699 0.7843 0.058 Uiso 1 calc R . .
C3 C -0.0912(3) 0.77278(16) 0.89354(14) 0.0323(8) Uani 1 d . . .
H3A H -0.1066 0.7979 0.9209 0.039 Uiso 1 calc R . .
H3B H -0.0681 0.7296 0.9056 0.039 Uiso 1 calc R . .
H3C H -0.1536 0.7694 0.8661 0.039 Uiso 1 calc R . .
C4 C 0.2538(3) 0.81993(17) 0.84331(13) 0.0316(8) Uani 1 d . . .
H4A H 0.3196 0.7966 0.8486 0.038 Uiso 1 calc R . .
H4B H 0.2661 0.8623 0.8593 0.038 Uiso 1 calc R . .
H4C H 0.2239 0.8254 0.8074 0.038 Uiso 1 calc R . .
C5 C 0.3301(3) 0.86414(18) 1.00943(13) 0.0409(9) Uani 1 d . . .
H5A H 0.2993 0.9061 1.0132 0.049 Uiso 1 calc R . .
H5B H 0.4050 0.8691 1.0138 0.049 Uiso 1 calc R . .
H5C H 0.3170 0.8344 1.0347 0.049 Uiso 1 calc R . .
C6 C 0.0854(4) 0.8526(2) 1.03305(14) 0.0506(11) Uani 1 d . . .
H6A H 0.1335 0.8170 1.0446 0.061 Uiso 1 calc R . .
H6B H 0.0188 0.8432 1.0407 0.061 Uiso 1 calc R . .
H6C H 0.1142 0.8924 1.0501 0.061 Uiso 1 calc R . .
C7 C -0.1818(3) 0.68562(18) 0.76662(15) 0.0419(9) Uani 1 d . . .
H7A H -0.1728 0.6608 0.7378 0.050 Uiso 1 calc R . .
H7B H -0.2513 0.7046 0.7589 0.050 Uiso 1 calc R . .
H7C H -0.1733 0.6571 0.7956 0.050 Uiso 1 calc R . .
C8 C 0.1291(5) 0.7473(2) 0.71488(19) 0.0724(16) Uani 1 d . . .
H8A H 0.0858 0.7283 0.6843 0.087 Uiso 1 calc R . .
H8B H 0.2006 0.7322 0.7197 0.087 Uiso 1 calc R . .
H8C H 0.1273 0.7944 0.7119 0.087 Uiso 1 calc R . .
O1O O 0.1007(7) 0.3358(7) 0.8872(3) 0.227(5) Uani 1 d . . .
C1O C 0.0950(6) 0.3702(4) 0.8460(3) 0.117(3) Uani 1 d . . .
H1O1 H 0.1125 0.4158 0.8543 0.140 Uiso 1 calc R . .
H1O2 H 0.0246 0.3679 0.8235 0.140 Uiso 1 calc R . .
C2O C 0.1710(6) 0.3406(4) 0.8226(3) 0.102(2) Uani 1 d . . .
H2O1 H 0.2416 0.3573 0.8372 0.122 Uiso 1 calc R . .
H2O2 H 0.1529 0.3476 0.7860 0.122 Uiso 1 calc R . .
C3O C 0.1621(8) 0.2695(4) 0.8355(4) 0.138(4) Uani 1 d . . .
H3O1 H 0.1219 0.2456 0.8060 0.166 Uiso 1 calc R . .
H3O2 H 0.2316 0.2497 0.8466 0.166 Uiso 1 calc R . .
C4O C 0.1098(9) 0.2682(5) 0.8751(5) 0.171(5) Uani 1 d . . .
H4O1 H 0.1507 0.2443 0.9044 0.206 Uiso 1 calc R . .
H4O2 H 0.0407 0.2480 0.8638 0.206 Uiso 1 calc R . .
H1 H -0.122(6) 0.937(4) 0.924(3) 0.14(3) Uiso 1 d . . .
H2 H 0.383(3) 0.6683(18) 0.8660(14) 0.034(11) Uiso 1 d . . .
H5 H 0.314(4) 0.806(3) 0.9566(19) 0.072(17) Uiso 1 d . . .
H6 H 0.021(3) 0.8860(18) 0.9730(13) 0.027(10) Uiso 1 d . . .
H7 H -0.121(4) 0.764(3) 0.753(2) 0.091(19) Uiso 1 d . . .
H8 H 0.084(5) 0.691(3) 0.755(2) 0.09(2) Uiso 1 d . . .

loop_
_atom_site_aniso_label
_atom_site_aniso_U_11
_atom_site_aniso_U_22
_atom_site_aniso_U_33
_atom_site_aniso_U_23
_atom_site_aniso_U_13
_atom_site_aniso_U_12
Mg1 0.0255(5) 0.0235(5) 0.0281(6) 0.0021(4) 0.0055(4) 0.0003(4)
Mg2 0.0258(6) 0.0227(5) 0.0291(6) -0.0006(4) 0.0028(5) 0.0009(4)
Mg3 0.0255(6) 0.0227(5) 0.0258(6) 0.0002(4) 0.0040(4) -0.0019(4)
Mg4 0.0268(6) 0.0216(5) 0.0250(6) -0.0003(4) 0.0037(4) -0.0005(4)
O10 0.0294(12) 0.0248(12) 0.0366(13) 0.0053(10) 0.0037(10) 0.0026(10)
O11 0.0259(11) 0.0236(11) 0.0268(12) 0.0003(9) 0.0054(9) -0.0015(9)
O20 0.0389(14) 0.0389(14) 0.0243(12) -0.0004(10) -0.0001(10) -0.0023(11)
O21 0.0338(12) 0.0246(11) 0.0232(11) 0.0027(9) 0.0057(9) 0.0013(10)
O30 0.0313(13) 0.0385(14) 0.0396(14) -0.0094(11) 0.0132(11) -0.0101(11)
O31 0.0271(12) 0.0332(13) 0.0482(15) 0.0036(11) 0.0105(11) 0.0006(10)
O40 0.0321(13) 0.0245(12) 0.0499(15) 0.0067(11) 0.0092(11) 0.0032(10)
O41 0.0334(12) 0.0224(11) 0.0307(12) 0.0044(9) 0.0090(10) 0.0022(9)
O50 0.0281(12) 0.0334(13) 0.0384(14) 0.0016(10) 0.0087(10) 0.0060(10)
O51 0.0267(12) 0.0309(12) 0.0372(14) -0.0035(10) 0.0028(10) 0.0023(10)
O60 0.0498(16) 0.0385(14) 0.0455(16) -0.0194(12) 0.0094(13) -0.0068(12)
O61 0.0274(12) 0.0218(11) 0.0315(12) -0.0010(9) 0.0011(10) -0.0034(9)
O1 0.0365(15) 0.0597(18) 0.0569(19) -0.0200(15) 0.0084(14) 0.0079(13)
O2 0.0289(14) 0.0461(16) 0.0426(15) -0.0171(12) 0.0056(12) 0.0008(12)
O3 0.0251(11) 0.0218(11) 0.0271(12) 0.0014(9) 0.0074(9) -0.0025(9)
O4 0.0223(11) 0.0237(11) 0.0273(12) 0.0001(9) 0.0064(9) -0.0028(9)
O5 0.0297(13) 0.0298(13) 0.0376(14) -0.0085(11) -0.0015(11) 0.0012(11)
O6 0.0471(16) 0.0387(14) 0.0289(13) -0.0024(11) 0.0082(12) 0.0123(13)
O7 0.0343(14) 0.0306(13) 0.0397(15) 0.0052(11) -0.0040(11) -0.0091(11)
O8 0.069(2) 0.0364(16) 0.0427(16) -0.0079(13) 0.0277(14) -0.0067(14)
C11 0.040(2) 0.0266(18) 0.036(2) 0.0080(15) 0.0047(16) 0.0100(15)
C12 0.055(3) 0.034(2) 0.052(3) 0.0137(18) 0.002(2) -0.0005(18)
C13 0.041(2) 0.0294(19) 0.045(2) 0.0066(16) 0.0089(17) -0.0021(16)
C14 0.055(3) 0.033(2) 0.061(3) 0.0140(19) 0.003(2) -0.0112(19)
C15 0.039(2) 0.040(2) 0.058(3) 0.0061(19) 0.0008(19) -0.0121(18)
C16 0.0325(19) 0.0311(18) 0.0329(19) 0.0006(15) 0.0028(15) -0.0033(15)
C17 0.0303(17) 0.0221(16) 0.0275(17) -0.0025(13) 0.0091(14) -0.0028(13)
C18 0.0278(17) 0.0267(17) 0.0331(19) -0.0020(14) 0.0051(14) -0.0024(14)
C111 0.048(2) 0.043(2) 0.041(2) 0.0114(18) 0.0013(18) 0.0084(18)
C112 0.055(3) 0.045(2) 0.050(2) 0.0001(19) 0.010(2) 0.019(2)
C21 0.046(2) 0.058(2) 0.0249(19) -0.0053(17) 0.0008(16) 0.0009(19)
C22 0.071(3) 0.051(3) 0.032(2) 0.0032(18) 0.002(2) 0.002(2)
C23 0.056(2) 0.0336(19) 0.0282(19) 0.0042(15) 0.0113(17) 0.0078(18)
C24 0.072(3) 0.032(2) 0.037(2) 0.0079(16) 0.023(2) 0.0031(19)
C25 0.060(3) 0.0295(19) 0.045(2) 0.0066(16) 0.026(2) -0.0011(18)
C26 0.045(2) 0.0258(18) 0.038(2) 0.0019(15) 0.0124(17) 0.0007(15)
C27 0.0396(19) 0.0213(16) 0.0321(19) 0.0018(14) 0.0125(15) 0.0054(14)
C28 0.040(2) 0.0264(17) 0.0291(18) 0.0007(14) 0.0081(15) 0.0050(15)
C211 0.096(4) 0.054(3) 0.051(3) -0.013(2) 0.023(3) -0.015(3)
C212 0.056(3) 0.106(4) 0.043(3) 0.001(3) -0.006(2) -0.002(3)
C31 0.0333(19) 0.0358(19) 0.040(2) -0.0034(16) 0.0143(16) -0.0073(15)
C32 0.0304(19) 0.046(2) 0.042(2) -0.0034(17) 0.0084(16) -0.0073(16)
C33 0.0300(18) 0.0309(18) 0.037(2) 0.0031(15) 0.0078(15) -0.0037(14)
C34 0.0305(19) 0.036(2) 0.047(2) -0.0044(17) 0.0044(17) -0.0014(15)
C35 0.045(2) 0.043(2) 0.036(2) -0.0049(17) 0.0042(17) 0.0066(18)
C36 0.034(2) 0.040(2) 0.040(2) 0.0044(17) 0.0101(16) 0.0086(16)
C37 0.0294(18) 0.0255(17) 0.040(2) 0.0063(15) 0.0062(15) 0.0041(14)
C38 0.0302(17) 0.0259(17) 0.0332(18) -0.0007(14) 0.0073(14) 0.0019(14)
C311 0.044(2) 0.044(2) 0.048(2) -0.0063(18) 0.0205(19) -0.0065(18)
C312 0.042(2) 0.040(2) 0.058(3) 0.0019(19) 0.0053(19) -0.0093(18)
C41 0.042(2) 0.0189(17) 0.056(2) 0.0064(16) 0.0053(18) 0.0059(15)
C42 0.055(3) 0.033(2) 0.102(4) 0.020(2) 0.029(3) 0.0053(19)
C43 0.037(2) 0.033(2) 0.045(2) 0.0110(16) -0.0004(17) -0.0040(16)
C44 0.052(2) 0.043(2) 0.042(2) 0.0107(18) 0.0092(19) -0.0095(19)
C45 0.047(2) 0.051(2) 0.036(2) 0.0008(17) 0.0149(17) -0.0117(19)
C46 0.044(2) 0.038(2) 0.0299(19) 0.0008(15) 0.0107(16) -0.0037(16)
C47 0.0298(17) 0.0266(17) 0.0261(17) 0.0018(14) 0.0015(14) -0.0061(14)
C48 0.0301(17) 0.0296(18) 0.0302(18) 0.0055(14) -0.0006(14) -0.0021(14)
C411 0.043(2) 0.031(2) 0.090(4) 0.017(2) -0.001(2) 0.0052(18)
C412 0.128(5) 0.031(2) 0.063(3) -0.003(2) 0.011(3) 0.012(3)
C51 0.0317(19) 0.0288(18) 0.055(2) 0.0016(17) 0.0133(17) 0.0049(15)
C52 0.032(2) 0.037(2) 0.060(3) 0.0050(18) 0.0038(18) 0.0067(16)
C53 0.032(2) 0.0335(19) 0.052(2) 0.0056(17) 0.0021(17) 0.0039(15)
C54 0.052(3) 0.053(3) 0.046(2) 0.012(2) -0.004(2) 0.015(2)
C55 0.061(3) 0.054(3) 0.036(2) 0.0070(19) 0.002(2) 0.008(2)
C56 0.044(2) 0.039(2) 0.039(2) 0.0022(17) 0.0082(17) 0.0012(17)
C57 0.0302(18) 0.0243(17) 0.041(2) -0.0015(15) 0.0032(15) -0.0041(14)
C58 0.0297(18) 0.0235(16) 0.037(2) 0.0011(14) 0.0055(15) -0.0020(14)
C511 0.048(2) 0.046(2) 0.077(3) 0.009(2) 0.031(2) 0.0083(19)
C512 0.046(2) 0.034(2) 0.073(3) -0.003(2) 0.018(2) 0.0037(18)
C61 0.060(3) 0.046(2) 0.048(3) -0.028(2) 0.001(2) 0.002(2)
C62 0.060(3) 0.046(3) 0.074(3) -0.025(2) 0.004(2) -0.009(2)
C63 0.038(2) 0.032(2) 0.055(2) -0.0108(18) -0.0064(18) -0.0023(16)
C64 0.041(2) 0.031(2) 0.066(3) 0.007(2) -0.008(2) -0.0110(17)
C65 0.042(2) 0.039(2) 0.054(3) 0.0181(19) -0.0066(19) -0.0102(18)
C66 0.037(2) 0.0329(19) 0.040(2) 0.0094(16) -0.0029(16) -0.0036(16)
C67 0.0286(17) 0.0226(16) 0.038(2) 0.0045(14) -0.0055(15) -0.0004(14)
C68 0.037(2) 0.0276(18) 0.040(2) -0.0037(15) 0.0040(16) -0.0025(15)
C611 0.064(3) 0.053(3) 0.075(3) -0.028(2) 0.007(3) 0.009(2)
C612 0.076(3) 0.071(3) 0.052(3) -0.030(2) -0.001(2) 0.007(3)
C1 0.041(2) 0.051(2) 0.068(3) -0.025(2) 0.014(2) -0.0060(19)
C2 0.043(2) 0.061(3) 0.041(2) -0.018(2) 0.0101(18) 0.008(2)
C3 0.0270(17) 0.0296(18) 0.040(2) 0.0041(15) 0.0088(15) -0.0052(14)
C4 0.0266(17) 0.0320(18) 0.0362(19) 0.0032(15) 0.0078(15) -0.0051(14)
C5 0.046(2) 0.039(2) 0.032(2) -0.0076(16) -0.0012(17) -0.0026(17)
C6 0.070(3) 0.054(3) 0.032(2) -0.0001(18) 0.020(2) -0.008(2)
C7 0.035(2) 0.037(2) 0.047(2) 0.0037(17) -0.0025(17) -0.0091(16)
C8 0.115(4) 0.058(3) 0.060(3) 0.014(2) 0.050(3) 0.033(3)
O1O 0.190(8) 0.368(15) 0.144(7) 0.021(8) 0.083(6) 0.114(9)
C1O 0.089(5) 0.132(7) 0.119(6) -0.047(6) 0.004(5) -0.007(5)
C2O 0.086(5) 0.113(6) 0.107(5) -0.013(4) 0.025(4) 0.009(4)
C3O 0.170(8) 0.087(5) 0.202(10) 0.008(5) 0.127(8) 0.022(5)
C4O 0.150(9) 0.125(8) 0.271(15) 0.036(9) 0.112(10) 0.017(7)

loop_
_atom_type_symbol
_atom_type_description
_atom_type_scat_dispersion_real
_atom_type_scat_dispersion_imag
_atom_type_scat_source
C C 0.0033 0.0016 'International Tables Vol C Tables 4.2.6.8 and 6.1.1.4'
H H 0.0000 0.0000 'International Tables Vol C Tables 4.2.6.8 and 6.1.1.4'
O O 0.0106 0.0060 'International Tables Vol C Tables 4.2.6.8 and 6.1.1.4'
Mg Mg 0.0486 0.0363 'International Tables Vol C Tables 4.2.6.8 and 6.1.1.4'

loop_
_geom_angle_atom_site_label_1
_geom_angle_atom_site_label_2
_geom_angle_atom_site_label_3
_geom_angle
_geom_angle_site_symmetry_1
_geom_angle_site_symmetry_3
_geom_angle_publ_flag
O31 Mg1 O21 129.20(12) . . ?
O31 Mg1 O11 128.06(11) . . ?
O21 Mg1 O11 102.67(10) . . ?
O31 Mg1 O3 102.89(10) . . ?
O21 Mg1 O3 83.83(10) . . ?
O11 Mg1 O3 82.83(9) . . ?
O31 Mg1 O10 91.17(10) . . ?
O21 Mg1 O10 96.17(10) . . ?
O11 Mg1 O10 79.50(9) . . ?
O3 Mg1 O10 161.89(10) . . ?
O31 Mg1 C17 124.34(11) . . ?
O21 Mg1 C17 99.92(10) . . ?
O11 Mg1 C17 25.00(9) . . ?
O3 Mg1 C17 107.30(10) . . ?
O10 Mg1 C17 54.77(9) . . ?
O31 Mg1 Mg3 128.26(9) . . ?
O21 Mg1 Mg3 41.98(7) . . ?
O11 Mg1 Mg3 90.34(7) . . ?
O3 Mg1 Mg3 42.08(7) . . ?
O10 Mg1 Mg3 133.67(8) . . ?
C17 Mg1 Mg3 104.98(7) . . ?
O31 Mg1 Mg4 124.31(9) . . ?
O21 Mg1 Mg4 94.33(8) . . ?
O11 Mg1 Mg4 40.88(7) . . ?
O3 Mg1 Mg4 41.95(7) . . ?
O10 Mg1 Mg4 120.27(8) . . ?
C17 Mg1 Mg4 65.51(7) . . ?
Mg3 Mg1 Mg4 60.89(4) . . ?
O51 Mg2 O4 92.00(10) . . ?
O51 Mg2 O2 82.59(11) . . ?
O4 Mg2 O2 103.20(11) . . ?
O51 Mg2 O61 172.17(11) . . ?
O4 Mg2 O61 80.92(9) . . ?
O2 Mg2 O61 95.70(11) . . ?
O51 Mg2 O41 89.89(10) . . ?
O4 Mg2 O41 82.70(9) . . ?
O2 Mg2 O41 170.54(11) . . ?
O61 Mg2 O41 92.51(10) . . ?
O51 Mg2 O40 94.04(10) . . ?
O4 Mg2 O40 161.50(10) . . ?
O2 Mg2 O40 94.92(11) . . ?
O61 Mg2 O40 93.72(10) . . ?
O41 Mg2 O40 79.84(9) . . ?
O51 Mg2 C47 97.96(10) . . ?
O4 Mg2 C47 106.41(10) . . ?
O2 Mg2 C47 150.34(11) . . ?
O61 Mg2 C47 87.32(10) . . ?
O41 Mg2 C47 25.42(9) . . ?
O40 Mg2 C47 55.42(9) . . ?
O51 Mg2 Mg4 84.88(8) . . ?
O4 Mg2 Mg4 42.76(7) . . ?
O2 Mg2 Mg4 143.14(9) . . ?
O61 Mg2 Mg4 92.08(7) . . ?
O41 Mg2 Mg4 40.74(6) . . ?
O40 Mg2 Mg4 120.50(8) . . ?
C47 Mg2 Mg4 65.81(7) . . ?
O51 Mg2 Mg3 132.24(8) . . ?
O4 Mg2 Mg3 40.24(6) . . ?
O2 Mg2 Mg3 105.27(9) . . ?
O61 Mg2 Mg3 40.84(7) . . ?
O41 Mg2 Mg3 84.04(7) . . ?
O40 Mg2 Mg3 130.82(8) . . ?
C47 Mg2 Mg3 96.27(8) . . ?
Mg4 Mg2 Mg3 60.42(3) . . ?
O4 Mg3 O61 81.24(9) . . ?
O4 Mg3 O3 83.23(9) . . ?
O61 Mg3 O3 103.98(10) . . ?
O4 Mg3 O21 98.72(10) . . ?
O61 Mg3 O21 175.85(11) . . ?
O3 Mg3 O21 80.12(9) . . ?
O4 Mg3 O7 176.05(11) . . ?
O61 Mg3 O7 96.92(10) . . ?
O3 Mg3 O7 93.86(10) . . ?
O21 Mg3 O7 83.37(10) . . ?
O4 Mg3 O8 98.61(12) . . ?
O61 Mg3 O8 83.90(11) . . ?
O3 Mg3 O8 172.11(11) . . ?
O21 Mg3 O8 92.01(11) . . ?
O7 Mg3 O8 84.63(12) . . ?
O4 Mg3 Mg1 88.25(7) . . ?
O61 Mg3 Mg1 144.45(8) . . ?
O3 Mg3 Mg1 40.77(6) . . ?
O21 Mg3 Mg1 39.57(7) . . ?
O7 Mg3 Mg1 91.29(8) . . ?
O8 Mg3 Mg1 131.42(9) . . ?
O4 Mg3 Mg4 41.91(7) . . ?
O61 Mg3 Mg4 91.34(7) . . ?
O3 Mg3 Mg4 41.42(7) . . ?
O21 Mg3 Mg4 91.37(7) . . ?
O7 Mg3 Mg4 134.98(9) . . ?
O8 Mg3 Mg4 140.35(10) . . ?
Mg1 Mg3 Mg4 59.79(4) . . ?
O4 Mg3 Mg2 40.04(6) . . ?
O61 Mg3 Mg2 41.36(6) . . ?
O3 Mg3 Mg2 91.77(7) . . ?
O21 Mg3 Mg2 138.76(8) . . ?
O7 Mg3 Mg2 137.76(9) . . ?
O8 Mg3 Mg2 94.55(10) . . ?
Mg1 Mg3 Mg2 118.69(4) . . ?
Mg4 Mg3 Mg2 59.12(4) . . ?
O41 Mg4 O11 173.32(10) . . ?
O41 Mg4 O5 88.18(11) . . ?
O11 Mg4 O5 97.17(10) . . ?
O41 Mg4 O3 93.25(10) . . ?
O11 Mg4 O3 80.77(9) . . ?
O5 Mg4 O3 169.58(11) . . ?
O41 Mg4 O6 98.18(11) . . ?
O11 Mg4 O6 85.35(10) . . ?
O5 Mg4 O6 95.34(11) . . ?
O3 Mg4 O6 94.67(11) . . ?
O41 Mg4 O4 82.53(9) . . ?
O11 Mg4 O4 93.59(9) . . ?
O5 Mg4 O4 88.26(10) . . ?
O3 Mg4 O4 81.71(9) . . ?
O6 Mg4 O4 176.35(11) . . ?
O41 Mg4 Mg2 42.18(7) . . ?
O11 Mg4 Mg2 134.60(8) . . ?
O5 Mg4 Mg2 81.30(8) . . ?
O3 Mg4 Mg2 92.85(7) . . ?
O6 Mg4 Mg2 140.05(9) . . ?
O4 Mg4 Mg2 41.15(6) . . ?
O41 Mg4 Mg1 133.67(8) . . ?
O11 Mg4 Mg1 40.28(6) . . ?
O5 Mg4 Mg1 136.55(9) . . ?
O3 Mg4 Mg1 40.49(6) . . ?
O6 Mg4 Mg1 90.08(9) . . ?
O4 Mg4 Mg1 86.87(7) . . ?
Mg2 Mg4 Mg1 119.57(4) . . ?
O41 Mg4 Mg3 85.00(8) . . ?
O11 Mg4 Mg3 88.53(7) . . ?
O5 Mg4 Mg3 128.80(9) . . ?
O3 Mg4 Mg3 41.26(7) . . ?
O6 Mg4 Mg3 135.86(9) . . ?
O4 Mg4 Mg3 40.54(6) . . ?
Mg2 Mg4 Mg3 60.46(4) . . ?
Mg1 Mg4 Mg3 59.33(4) . . ?
C18 O10 C11 106.4(2) . . ?
C18 O10 Mg1 107.78(18) . . ?
C11 O10 Mg1 144.7(2) . . ?
C17 O11 Mg1 115.03(19) . . ?
C17 O11 Mg4 144.2(2) . . ?
Mg1 O11 Mg4 98.84(10) . . ?
C28 O20 C21 107.0(3) . . ?
C27 O21 Mg1 128.87(19) . . ?
C27 O21 Mg3 132.5(2) . . ?
Mg1 O21 Mg3 98.46(10) . . ?
C38 O30 C31 107.5(3) . . ?
C37 O31 Mg1 133.1(2) . . ?
C48 O40 C41 107.5(3) . . ?
C48 O40 Mg2 106.37(19) . . ?
C41 O40 Mg2 145.3(2) . . ?
C47 O41 Mg4 148.8(2) . . ?
C47 O41 Mg2 112.1(2) . . ?
Mg4 O41 Mg2 97.08(10) . . ?
C58 O50 C51 106.5(3) . . ?
C57 O51 Mg2 137.9(2) . . ?
C68 O60 C61 107.3(3) . . ?
C67 O61 Mg3 126.12(19) . . ?
C67 O61 Mg2 134.6(2) . . ?
Mg3 O61 Mg2 97.79(10) . . ?
C2 O2 Mg2 137.8(2) . . ?
C3 O3 Mg1 119.66(19) . . ?
C3 O3 Mg3 119.13(19) . . ?
Mg1 O3 Mg3 97.15(10) . . ?
C3 O3 Mg4 120.83(19) . . ?
Mg1 O3 Mg4 97.56(10) . . ?
Mg3 O3 Mg4 97.32(10) . . ?
C4 O4 Mg2 120.10(19) . . ?
C4 O4 Mg3 118.12(19) . . ?
Mg2 O4 Mg3 99.71(10) . . ?
C4 O4 Mg4 120.40(19) . . ?
Mg2 O4 Mg4 96.09(10) . . ?
Mg3 O4 Mg4 97.54(10) . . ?
C5 O5 Mg4 131.0(2) . . ?
C6 O6 Mg4 137.6(3) . . ?
C7 O7 Mg3 145.5(2) . . ?
C8 O8 Mg3 145.9(3) . . ?
O10 C11 C111 107.0(3) . . ?
O10 C11 C112 106.0(3) . . ?
C111 C11 C112 112.7(3) . . ?
O10 C11 C12 103.4(3) . . ?
C111 C11 C12 114.8(3) . . ?
C112 C11 C12 112.0(3) . . ?
C13 C12 C11 102.9(3) . . ?
C18 C13 C14 118.4(3) . . ?
C18 C13 C12 106.6(3) . . ?
C14 C13 C12 135.0(3) . . ?
C15 C14 C13 117.7(3) . . ?
C14 C15 C16 122.9(4) . . ?
C17 C16 C15 119.9(3) . . ?
O11 C17 C18 117.6(3) . . ?
O11 C17 C16 127.5(3) . . ?
C18 C17 C16 114.9(3) . . ?
O11 C17 Mg1 39.98(14) . . ?
C18 C17 Mg1 77.9(2) . . ?
C16 C17 Mg1 166.4(2) . . ?
C13 C18 O10 114.4(3) . . ?
C13 C18 C17 126.2(3) . . ?
O10 C18 C17 119.4(3) . . ?
O20 C21 C212 106.5(3) . . ?
O20 C21 C211 106.5(3) . . ?
C212 C21 C211 110.6(4) . . ?
O20 C21 C22 104.8(3) . . ?
C212 C21 C22 117.2(4) . . ?
C211 C21 C22 110.4(4) . . ?
C23 C22 C21 103.2(3) . . ?
C24 C23 C28 119.7(4) . . ?
C24 C23 C22 133.1(3) . . ?
C28 C23 C22 107.2(3) . . ?
C23 C24 C25 118.5(3) . . ?
C24 C25 C26 120.9(4) . . ?
C27 C26 C25 121.6(4) . . ?
O21 C27 C28 121.1(3) . . ?
O21 C27 C26 123.5(3) . . ?
C28 C27 C26 115.4(3) . . ?
C23 C28 O20 113.6(3) . . ?
C23 C28 C27 123.8(3) . . ?
O20 C28 C27 122.6(3) . . ?
O30 C31 C311 106.8(3) . . ?
O30 C31 C312 106.9(3) . . ?
C311 C31 C312 112.5(3) . . ?
O30 C31 C32 105.0(3) . . ?
C311 C31 C32 113.8(3) . . ?
C312 C31 C32 111.3(3) . . ?
C33 C32 C31 102.6(3) . . ?
C38 C33 C34 120.0(3) . . ?
C38 C33 C32 108.5(3) . . ?
C34 C33 C32 131.5(3) . . ?
C35 C34 C33 117.6(3) . . ?
C34 C35 C36 121.5(3) . . ?
C37 C36 C35 121.8(3) . . ?
O31 C37 C38 121.3(3) . . ?
O31 C37 C36 123.7(3) . . ?
C38 C37 C36 115.0(3) . . ?
C33 C38 O30 113.1(3) . . ?
C33 C38 C37 124.1(3) . . ?
O30 C38 C37 122.8(3) . . ?
O40 C41 C412 107.6(3) . . ?
O40 C41 C411 106.8(3) . . ?
C412 C41 C411 112.1(4) . . ?
O40 C41 C42 104.6(3) . . ?
C412 C41 C42 114.1(4) . . ?
C411 C41 C42 111.1(4) . . ?
C43 C42 C41 104.5(3) . . ?
C48 C43 C44 119.1(4) . . ?
C48 C43 C42 107.3(3) . . ?
C44 C43 C42 133.3(3) . . ?
C43 C44 C45 117.9(3) . . ?
C44 C45 C46 121.7(4) . . ?
C47 C46 C45 121.6(4) . . ?
O41 C47 C46 127.0(3) . . ?
O41 C47 C48 118.4(3) . . ?
C46 C47 C48 114.6(3) . . ?
O41 C47 Mg2 42.50(15) . . ?
C46 C47 Mg2 163.6(3) . . ?
C48 C47 Mg2 77.1(2) . . ?
C43 C48 O40 114.0(3) . . ?
C43 C48 C47 125.1(3) . . ?
O40 C48 C47 120.5(3) . . ?
O50 C51 C511 107.2(3) . . ?
O50 C51 C512 107.1(3) . . ?
C511 C51 C512 112.4(4) . . ?
O50 C51 C52 104.0(3) . . ?
C511 C51 C52 114.3(3) . . ?
C512 C51 C52 111.2(3) . . ?
C53 C52 C51 102.9(3) . . ?
C58 C53 C54 119.6(4) . . ?
C58 C53 C52 107.3(3) . . ?
C54 C53 C52 133.0(4) . . ?
C55 C54 C53 117.7(4) . . ?
C54 C55 C56 121.6(4) . . ?
C55 C56 C57 122.2(4) . . ?
O51 C57 C58 121.9(3) . . ?
O51 C57 C56 123.7(3) . . ?
C58 C57 C56 114.5(3) . . ?
C53 C58 O50 113.3(3) . . ?
C53 C58 C57 124.4(3) . . ?
O50 C58 C57 122.2(3) . . ?
O60 C61 C612 106.2(4) . . ?
O60 C61 C611 106.9(3) . . ?
C612 C61 C611 112.2(4) . . ?
O60 C61 C62 105.1(3) . . ?
C612 C61 C62 113.7(4) . . ?
C611 C61 C62 112.0(4) . . ?
C63 C62 C61 103.5(3) . . ?
C64 C63 C68 120.5(4) . . ?
C64 C63 C62 131.7(4) . . ?
C68 C63 C62 107.5(4) . . ?
C63 C64 C65 117.9(3) . . ?
C64 C65 C66 121.4(4) . . ?
C65 C66 C67 122.1(4) . . ?
O61 C67 C68 122.1(3) . . ?
O61 C67 C66 123.3(3) . . ?
C68 C67 C66 114.5(3) . . ?
O60 C68 C63 113.6(3) . . ?
O60 C68 C67 122.8(3) . . ?
C63 C68 C67 123.5(4) . . ?
C1O O1O C4O 108.2(9) . . ?
O1O C1O C2O 104.6(8) . . ?
C1O C2O C3O 101.6(7) . . ?
C4O C3O C2O 105.9(7) . . ?
C3O C4O O1O 103.9(8) . . ?

loop_
_geom_bond_atom_site_label_1
_geom_bond_atom_site_label_2
_geom_bond_distance
_geom_bond_site_symmetry_2
_geom_bond_publ_flag
Mg1 O31 1.923(3) . ?
Mg1 O21 1.977(2) . ?
Mg1 O11 2.018(2) . ?
Mg1 O3 2.020(2) . ?
Mg1 O10 2.155(2) . ?
Mg1 C17 2.846(3) . ?
Mg1 Mg3 3.0693(16) . ?
Mg1 Mg4 3.0838(17) . ?
Mg2 O51 2.035(3) . ?
Mg2 O4 2.036(2) . ?
Mg2 O2 2.078(3) . ?
Mg2 O61 2.080(2) . ?
Mg2 O41 2.082(3) . ?
Mg2 O40 2.173(3) . ?
Mg2 C47 2.855(4) . ?
Mg2 Mg4 3.0767(15) . ?
Mg2 Mg3 3.1191(17) . ?
Mg3 O4 2.044(2) . ?
Mg3 O61 2.059(2) . ?
Mg3 O3 2.073(2) . ?
Mg3 O21 2.075(2) . ?
Mg3 O7 2.112(3) . ?
Mg3 O8 2.137(3) . ?
Mg3 Mg4 3.1177(17) . ?
Mg4 O41 2.023(2) . ?
Mg4 O11 2.043(2) . ?
Mg4 O5 2.077(3) . ?
Mg4 O3 2.080(2) . ?
Mg4 O6 2.083(3) . ?
Mg4 O4 2.101(2) . ?
O10 C18 1.376(4) . ?
O10 C11 1.484(4) . ?
O11 C17 1.327(4) . ?
O20 C28 1.381(4) . ?
O20 C21 1.474(4) . ?
O21 C27 1.346(4) . ?
O30 C38 1.374(4) . ?
O30 C31 1.473(4) . ?
O31 C37 1.325(4) . ?
O40 C48 1.382(4) . ?
O40 C41 1.488(4) . ?
O41 C47 1.323(4) . ?
O50 C58 1.384(4) . ?
O50 C51 1.482(4) . ?
O51 C57 1.327(4) . ?
O60 C68 1.381(5) . ?
O60 C61 1.487(4) . ?
O61 C67 1.344(4) . ?
O1 C1 1.414(5) . ?
O2 C2 1.410(4) . ?
O3 C3 1.424(4) . ?
O4 C4 1.418(4) . ?
O5 C5 1.413(4) . ?
O6 C6 1.410(4) . ?
O7 C7 1.415(4) . ?
O8 C8 1.383(5) . ?
C11 C111 1.499(5) . ?
C11 C112 1.509(5) . ?
C11 C12 1.548(6) . ?
C12 C13 1.510(5) . ?
C13 C18 1.370(5) . ?
C13 C14 1.382(6) . ?
C14 C15 1.380(6) . ?
C15 C16 1.399(5) . ?
C16 C17 1.395(5) . ?
C17 C18 1.381(5) . ?
C21 C212 1.494(6) . ?
C21 C211 1.522(6) . ?
C21 C22 1.529(6) . ?
C22 C23 1.506(6) . ?
C23 C24 1.375(6) . ?
C23 C28 1.377(5) . ?
C24 C25 1.381(6) . ?
C25 C26 1.391(5) . ?
C26 C27 1.390(5) . ?
C27 C28 1.386(5) . ?
C31 C311 1.498(5) . ?
C31 C312 1.516(5) . ?
C31 C32 1.545(5) . ?
C32 C33 1.503(5) . ?
C33 C38 1.373(5) . ?
C33 C34 1.393(5) . ?
C34 C35 1.375(6) . ?
C35 C36 1.395(6) . ?
C36 C37 1.394(5) . ?
C37 C38 1.386(5) . ?
C41 C412 1.491(6) . ?
C41 C411 1.497(5) . ?
C41 C42 1.529(6) . ?
C42 C43 1.507(6) . ?
C43 C48 1.368(5) . ?
C43 C44 1.384(6) . ?
C44 C45 1.386(6) . ?
C45 C46 1.392(5) . ?
C46 C47 1.385(5) . ?
C47 C48 1.400(5) . ?
C51 C511 1.496(6) . ?
C51 C512 1.520(5) . ?
C51 C52 1.530(6) . ?
C52 C53 1.500(6) . ?
C53 C58 1.372(5) . ?
C53 C54 1.388(6) . ?
C54 C55 1.379(6) . ?
C55 C56 1.381(6) . ?
C56 C57 1.394(5) . ?
C57 C58 1.393(5) . ?
C61 C612 1.501(7) . ?
C61 C611 1.506(6) . ?
C61 C62 1.536(7) . ?
C62 C63 1.510(6) . ?
C63 C64 1.367(6) . ?
C63 C68 1.384(5) . ?
C64 C65 1.374(6) . ?
C65 C66 1.385(5) . ?
C66 C67 1.399(5) . ?
C67 C68 1.390(5) . ?
O1O C1O 1.328(11) . ?
O1O C4O 1.455(13) . ?
C1O C2O 1.462(10) . ?
C2O C3O 1.530(10) . ?
C3O C4O 1.434(12) . ?

loop_
_geom_hbond_atom_site_label_D
_geom_hbond_atom_site_label_H
_geom_hbond_atom_site_label_A
_geom_hbond_distance_DH
_geom_hbond_distance_HA
_geom_hbond_distance_DA
_geom_hbond_angle_DHA
_geom_hbond_site_symmetry_A
O1 H1 O31 0.85(8) 1.95(8) 2.774(5) 163(8) 1_555
O1 H1 O30 0.85(8) 2.56(8) 3.082(4) 121(7) 1_555
O2 H2 O50 0.81(5) 1.97(5) 2.780(4) 174(4) 1_555
O5 H5 O51 0.81(6) 1.78(6) 2.581(4) 172(6) 1_555
O6 H6 O1 0.83(4) 1.84(4) 2.673(4) 176(4) 1_555
O7 H7 O20 0.90(6) 1.89(6) 2.784(4) 179(6) 1_555
O8 H8 O60 0.79(6) 2.00(7) 2.786(4) 175(6) 1_555
